data_1546542
loop_
_publ_author_name
'Filippou, Alexander C.'
'Hoffmann, David'
'Schnakenburg, Gregor'

_publ_section_title
;
 Triple bonds of niobium with silicon, germaniun and tin: the tetrylidyne
 complexes [(\k3-tmps)(CO)2Nb&#xE002;E--R] (E = Si, Ge, Sn; tmps =
 MeSi(CH2PMe2)3; R = aryl)
;
_journal_name_full 'Chem. Sci.'
_journal_paper_doi 10.1039/C7SC02708G
_journal_year 2017
_chemical_formula_moiety 'C36 H52 Nb O2 P3 Si Sn, C7 H8'
_chemical_formula_sum 'C43 H60 Nb O2 P3 Si Sn'
_chemical_formula_weight 941.51
_chemical_name_systematic
;
 ?
;
_space_group_crystal_system monoclinic
_space_group_IT_number 4
_space_group_name_Hall 'P 2yb'
_space_group_name_H-M_alt 'P 1 21 1'
_symmetry_space_group_name_Hall 'P 2yb'
_symmetry_space_group_name_H-M 'P 1 21 1'
_atom_sites_solution_hydrogens geom
_atom_sites_solution_primary heavy
_audit_creation_date 2014-09-24
_audit_creation_method
;
Olex2 1.2
(compiled 2014.07.22 svn.r2960 for OlexSys, GUI svn.r4862)
;
_audit_update_record
;
2017-05-31 deposited with the CCDC.
2017-07-03 downloaded from the CCDC.
;
_cell_angle_alpha 90
_cell_angle_beta 108.779(2)
_cell_angle_gamma 90
_cell_formula_units_Z 2
_cell_length_a 8.5148(6)
_cell_length_b 23.2579(16)
_cell_length_c 12.0766(8)
_cell_measurement_reflns_used 9919
_cell_measurement_temperature 100
_cell_measurement_theta_max 29.87
_cell_measurement_theta_min 2.50
_cell_volume 2264.3(3)
_computing_molecular_graphics 'Olex2 (Dolomanov et al., 2009)'
_computing_publication_material 'Olex2 (Dolomanov et al., 2009)'
_computing_structure_refinement 'ShelXL (Sheldrick, 2008)'
_computing_structure_solution 'ShelXS (Sheldrick, 2008)'
_diffrn_ambient_temperature 100
_diffrn_detector_area_resol_mean 8
_diffrn_measured_fraction_theta_full 0.995
_diffrn_measured_fraction_theta_max 0.996
_diffrn_measurement_device_type 'Bruker X8-KappaApexII'
_diffrn_measurement_method 'fine slicing \w and \f scans'
_diffrn_radiation_monochromator graphite
_diffrn_radiation_type MoK\a
_diffrn_radiation_wavelength 0.71073
_diffrn_reflns_av_R_equivalents 0.0408
_diffrn_reflns_av_unetI/netI 0.0641
_diffrn_reflns_Laue_measured_fraction_full 0.995
_diffrn_reflns_Laue_measured_fraction_max 0.996
_diffrn_reflns_limit_h_max 10
_diffrn_reflns_limit_h_min -11
_diffrn_reflns_limit_k_max 30
_diffrn_reflns_limit_k_min -30
_diffrn_reflns_limit_l_max 15
_diffrn_reflns_limit_l_min -15
_diffrn_reflns_number 20515
_diffrn_reflns_point_group_measured_fraction_full 0.995
_diffrn_reflns_point_group_measured_fraction_max 0.996
_diffrn_reflns_theta_full 26.000
_diffrn_reflns_theta_max 27.999
_diffrn_reflns_theta_min 2.725
_diffrn_source 'sealed tube'
_diffrn_standards_number 0
_exptl_absorpt_coefficient_mu 0.970
_exptl_absorpt_correction_T_max 0.7460
_exptl_absorpt_correction_T_min 0.5373
_exptl_absorpt_correction_type empirical
_exptl_absorpt_process_details
;
SADABS-2008/1 (Bruker,2008) was used for absorption correction.
wR2(int) was 0.0889 before and 0.0580 after correction.
The Ratio of minimum to maximum transmission is 0.7202.
The \l/2 correction factor is Not present.
;
_exptl_crystal_colour 'clear dark brown'
_exptl_crystal_colour_lustre clear
_exptl_crystal_colour_modifier dark
_exptl_crystal_colour_primary brown
_exptl_crystal_density_diffrn 1.381
_exptl_crystal_description plate
_exptl_crystal_F_000 968
_exptl_crystal_size_max 0.12
_exptl_crystal_size_mid 0.09
_exptl_crystal_size_min 0.04
_refine_diff_density_max 3.403
_refine_diff_density_min -2.852
_refine_diff_density_rms 0.201
_refine_ls_abs_structure_details
;
 Refined as an inversion twin.
;
_refine_ls_abs_structure_Flack 0.17(5)
_refine_ls_extinction_method none
_refine_ls_goodness_of_fit_ref 1.233
_refine_ls_hydrogen_treatment constr
_refine_ls_matrix_type full
_refine_ls_number_parameters 475
_refine_ls_number_reflns 10697
_refine_ls_number_restraints 25
_refine_ls_restrained_S_all 1.233
_refine_ls_R_factor_all 0.0782
_refine_ls_R_factor_gt 0.0703
_refine_ls_shift/su_max 0.001
_refine_ls_shift/su_mean 0.000
_refine_ls_structure_factor_coef Fsqd
_refine_ls_weighting_details
;
 w=1/[\s^2^(Fo^2^)+(0.0103P)^2^+27.6525P]
 where P=(Fo^2^+2Fc^2^)/3
;
_refine_ls_weighting_scheme calc
_refine_ls_wR_factor_gt 0.1707
_refine_ls_wR_factor_ref 0.1737
_reflns_Friedel_coverage 0.953
_reflns_Friedel_fraction_full 0.996
_reflns_Friedel_fraction_max 0.997
_reflns_number_gt 9665
_reflns_number_total 10697
_reflns_threshold_expression 'I > 2\s(I)'
_cod_data_source_file c7sc02708g2.cif
_cod_data_source_block 3697f
_cod_database_code 1546542
_shelxl_version_number 2013-2
_shelx_space_group_comment
;
The symmetry employed for this shelxl refinement is uniquely defined
by the following loop, which should always be used as a source of
symmetry information in preference to the above space-group names.
They are only intended as comments.
;
_shelx_estimated_absorpt_t_max 0.962
_shelx_estimated_absorpt_t_min 0.893
_olex2_refinement_description
;
1. Fixed Uiso
 At 1.2 times of:
  All C(H) groups, All C(H,H) groups
 At 1.5 times of:
  All C(H,H,H) groups
2. Uiso/Uaniso restraints and constraints
Uanis(C35) \\sim Ueq, Uanis(C1) \\sim Ueq, Uanis(C10) \\sim Ueq, Uanis(C12)
\\sim Ueq: with sigma of 0.005 and sigma for terminal atoms of 0.02
3.a Secondary CH2 refined with riding coordinates:
 C25(H25A,H25B), C28(H28A,H28B), C31(H31A,H31B)
3.b Aromatic/amide H refined with riding coordinates:
 C3(H3), C4(H4), C5(H5), C9(H9), C11(H11), C18(H18), C20(H20), C38(H38),
 C39(H39), C40(H40), C41(H41), C42(H42)
3.c Idealised Me refined as rotating group:
 C13(H13A,H13B,H13C), C14(H14A,H14B,H14C), C15(H15A,H15B,H15C), C22(H22A,H22B,
 H22C), C23(H23A,H23B,H23C), C24(H24A,H24B,H24C), C26(H26A,H26B,H26C), C27(H27A,
 H27B,H27C), C29(H29A,H29B,H29C), C30(H30A,H30B,H30C), C32(H32A,H32B,H32C),
 C33(H33A,H33B,H33C), C34(H34A,H34B,H34C), C43(H43A,H43B,H43C)
;
_olex2_submission_special_instructions 'No special instructions were received'

loop_
_space_group_symop_operation_xyz
'x, y, z'
'-x, y+1/2, -z'

loop_
_atom_site_label
_atom_site_type_symbol
_atom_site_fract_x
_atom_site_fract_y
_atom_site_fract_z
_atom_site_U_iso_or_equiv
_atom_site_adp_type
_atom_site_occupancy
_atom_site_site_symmetry_order
_atom_site_calc_flag
_atom_site_refinement_flags_posn
_atom_site_refinement_flags_adp
Sn Sn 0.10520(11) 0.03511(4) 0.18745(7) 0.0190(2) Uani 1 1 d . .
Nb Nb 0.04371(13) -0.03516(5) 0.01862(9) 0.0160(2) Uani 1 1 d . .
P1 P 0.2635(4) -0.00733(16) -0.0803(3) 0.0202(7) Uani 1 1 d . .
P2 P -0.0968(4) -0.09683(15) -0.1606(3) 0.0188(7) Uani 1 1 d . .
P3 P 0.2323(4) -0.12253(16) 0.1028(3) 0.0172(7) Uani 1 1 d . .
Si Si 0.2606(4) -0.13775(16) -0.1489(3) 0.0175(7) Uani 1 1 d . .
O1 O -0.2308(14) -0.0922(6) 0.1163(9) 0.042(3) Uani 1 1 d . .
O2 O -0.2246(17) 0.0590(5) -0.1209(10) 0.040(3) Uani 1 1 d . .
C1 C 0.0714(16) 0.1004(6) 0.3029(11) 0.017(2) Uani 1 1 d . U
C2 C 0.0612(15) 0.0837(6) 0.4157(11) 0.017(2) Uani 1 1 d . .
C3 C 0.0569(18) 0.1267(6) 0.4938(11) 0.023(3) Uani 1 1 d . .
H3 H 0.0516 0.1161 0.5686 0.028 Uiso 1 1 calc R .
C4 C 0.060(2) 0.1835(7) 0.4677(12) 0.028(3) Uani 1 1 d . .
H4 H 0.0556 0.2118 0.5234 0.033 Uiso 1 1 calc R .
C5 C 0.0687(19) 0.2001(6) 0.3579(11) 0.024(3) Uani 1 1 d . .
H5 H 0.0686 0.2397 0.3381 0.029 Uiso 1 1 calc R .
C6 C 0.0778(15) 0.1578(6) 0.2786(11) 0.017(2) Uani 1 1 d . .
C7 C 0.0502(16) 0.0213(5) 0.4379(10) 0.016(3) Uani 1 1 d . .
C8 C -0.1070(16) -0.0058(6) 0.4044(12) 0.021(3) Uani 1 1 d . .
C9 C -0.1121(19) -0.0652(7) 0.4143(11) 0.025(3) Uani 1 1 d . .
H9 H -0.2173 -0.0836 0.3918 0.030 Uiso 1 1 calc R .
C10 C 0.0286(19) -0.0987(6) 0.4553(12) 0.024(3) Uani 1 1 d . U
C11 C 0.1806(17) -0.0711(7) 0.4894(11) 0.023(3) Uani 1 1 d . .
H11 H 0.2785 -0.0936 0.5180 0.028 Uiso 1 1 calc R .
C12 C 0.1960(16) -0.0117(6) 0.4834(10) 0.018(2) Uani 1 1 d . U
C13 C -0.2631(17) 0.0286(8) 0.3574(16) 0.040(4) Uani 1 1 d . .
H13A H -0.2650 0.0590 0.4131 0.060 Uiso 1 1 calc GR .
H13B H -0.3593 0.0034 0.3455 0.060 Uiso 1 1 calc GR .
H13C H -0.2670 0.0460 0.2826 0.060 Uiso 1 1 calc GR .
C14 C 0.018(2) -0.1633(7) 0.4589(13) 0.036(4) Uani 1 1 d . .
H14A H 0.0207 -0.1755 0.5372 0.054 Uiso 1 1 calc GR .
H14B H 0.1128 -0.1802 0.4410 0.054 Uiso 1 1 calc GR .
H14C H -0.0853 -0.1763 0.4011 0.054 Uiso 1 1 calc GR .
C15 C 0.3643(17) 0.0163(6) 0.5177(13) 0.027(3) Uani 1 1 d . .
H15A H 0.3742 0.0391 0.4520 0.041 Uiso 1 1 calc GR .
H15B H 0.4505 -0.0134 0.5382 0.041 Uiso 1 1 calc GR .
H15C H 0.3777 0.0415 0.5852 0.041 Uiso 1 1 calc GR .
C16 C 0.0910(18) 0.1733(6) 0.1603(11) 0.020(3) Uani 1 1 d . .
C17 C 0.2508(18) 0.1802(6) 0.1505(11) 0.021(3) Uani 1 1 d . .
C18 C 0.261(2) 0.1922(6) 0.0393(14) 0.028(3) Uani 1 1 d . .
H18 H 0.3674 0.1968 0.0312 0.034 Uiso 1 1 calc R .
C19 C 0.124(2) 0.1975(6) -0.0584(13) 0.030(3) Uani 1 1 d . .
C20 C -0.031(2) 0.1896(6) -0.0462(12) 0.028(3) Uani 1 1 d . .
H20 H -0.1271 0.1927 -0.1131 0.034 Uiso 1 1 calc R .
C21 C -0.0491(17) 0.1773(6) 0.0628(11) 0.019(3) Uani 1 1 d . .
C22 C 0.4097(18) 0.1731(7) 0.2520(13) 0.031(3) Uani 1 1 d . .
H22A H 0.3994 0.1932 0.3206 0.046 Uiso 1 1 calc GR .
H22B H 0.5025 0.1894 0.2310 0.046 Uiso 1 1 calc GR .
H22C H 0.4299 0.1322 0.2700 0.046 Uiso 1 1 calc GR .
C23 C 0.140(3) 0.2099(8) -0.1771(14) 0.042(5) Uani 1 1 d . .
H23A H 0.2055 0.2450 -0.1728 0.064 Uiso 1 1 calc GR .
H23B H 0.0297 0.2151 -0.2345 0.064 Uiso 1 1 calc GR .
H23C H 0.1959 0.1776 -0.2009 0.064 Uiso 1 1 calc GR .
C24 C -0.2194(18) 0.1678(7) 0.0706(12) 0.025(3) Uani 1 1 d . .
H24A H -0.2385 0.1265 0.0762 0.037 Uiso 1 1 calc GR .
H24B H -0.3023 0.1834 0.0006 0.037 Uiso 1 1 calc GR .
H24C H -0.2288 0.1873 0.1401 0.037 Uiso 1 1 calc GR .
C25 C 0.3726(17) -0.0675(6) -0.1237(11) 0.022(3) Uani 1 1 d . .
H25A H 0.4811 -0.0729 -0.0620 0.026 Uiso 1 1 calc R .
H25B H 0.3951 -0.0565 -0.1964 0.026 Uiso 1 1 calc R .
C26 C 0.4352(17) 0.0392(8) -0.0011(13) 0.033(3) Uani 1 1 d . .
H26A H 0.3922 0.0771 0.0099 0.049 Uiso 1 1 calc GR .
H26B H 0.5122 0.0433 -0.0459 0.049 Uiso 1 1 calc GR .
H26C H 0.4936 0.0222 0.0754 0.049 Uiso 1 1 calc GR .
C27 C 0.179(2) 0.0329(9) -0.2170(13) 0.037(3) Uani 1 1 d . .
H27A H 0.0966 0.0094 -0.2742 0.056 Uiso 1 1 calc GR .
H27B H 0.2695 0.0425 -0.2479 0.056 Uiso 1 1 calc GR .
H27C H 0.1274 0.0684 -0.2021 0.056 Uiso 1 1 calc GR .
C28 C 0.0383(15) -0.1248(6) -0.2393(10) 0.017(3) Uani 1 1 d . .
H28A H 0.0365 -0.0974 -0.3024 0.021 Uiso 1 1 calc R .
H28B H -0.0090 -0.1615 -0.2770 0.021 Uiso 1 1 calc R .
C29 C -0.1917(17) -0.1630(7) -0.1328(13) 0.025(3) Uani 1 1 d . .
H29A H -0.1048 -0.1908 -0.0943 0.037 Uiso 1 1 calc GR .
H29B H -0.2628 -0.1790 -0.2071 0.037 Uiso 1 1 calc GR .
H29C H -0.2587 -0.1548 -0.0822 0.037 Uiso 1 1 calc GR .
C30 C -0.2664(18) -0.0645(7) -0.2787(11) 0.027(3) Uani 1 1 d . .
H30A H -0.3567 -0.0537 -0.2489 0.041 Uiso 1 1 calc GR .
H30B H -0.3075 -0.0923 -0.3425 0.041 Uiso 1 1 calc GR .
H30C H -0.2258 -0.0301 -0.3078 0.041 Uiso 1 1 calc GR .
C31 C 0.2735(16) -0.1721(6) -0.0045(12) 0.022(3) Uani 1 1 d . .
H31A H 0.1928 -0.2041 -0.0195 0.026 Uiso 1 1 calc R .
H31B H 0.3857 -0.1887 0.0304 0.026 Uiso 1 1 calc R .
C32 C 0.1607(18) -0.1717(7) 0.1944(12) 0.027(3) Uani 1 1 d . .
H32A H 0.1650 -0.1523 0.2674 0.040 Uiso 1 1 calc GR .
H32B H 0.2325 -0.2057 0.2123 0.040 Uiso 1 1 calc GR .
H32C H 0.0464 -0.1835 0.1527 0.040 Uiso 1 1 calc GR .
C33 C 0.4429(18) -0.1072(7) 0.1986(12) 0.027(3) Uani 1 1 d . .
H33A H 0.4982 -0.0816 0.1583 0.041 Uiso 1 1 calc GR .
H33B H 0.5053 -0.1432 0.2188 0.041 Uiso 1 1 calc GR .
H33C H 0.4380 -0.0885 0.2702 0.041 Uiso 1 1 calc GR .
C34 C 0.3499(19) -0.1885(7) -0.2323(13) 0.028(3) Uani 1 1 d . .
H34A H 0.3663 -0.1685 -0.2990 0.042 Uiso 1 1 calc GR .
H34B H 0.2735 -0.2208 -0.2605 0.042 Uiso 1 1 calc GR .
H34C H 0.4567 -0.2030 -0.1811 0.042 Uiso 1 1 calc GR .
C35 C -0.1302(16) -0.0699(6) 0.0843(12) 0.022(3) Uani 1 1 d . U
C36 C -0.1226(18) 0.0274(7) -0.0696(12) 0.027(3) Uani 1 1 d . .
C37 C 0.508(2) 0.2522(8) 0.5625(13) 0.034(4) Uani 1 1 d . .
C38 C 0.629(2) 0.2227(10) 0.5317(15) 0.043(4) Uani 1 1 d . .
H38 H 0.6745 0.2391 0.4765 0.051 Uiso 1 1 calc R .
C39 C 0.684(3) 0.1709(11) 0.579(2) 0.059(6) Uani 1 1 d . .
H39 H 0.7601 0.1507 0.5513 0.070 Uiso 1 1 calc R .
C40 C 0.637(3) 0.1469(11) 0.662(2) 0.070(8) Uani 1 1 d . .
H40 H 0.6834 0.1113 0.6958 0.084 Uiso 1 1 calc R .
C41 C 0.518(3) 0.1756(11) 0.6992(18) 0.063(7) Uani 1 1 d . .
H41 H 0.4789 0.1590 0.7574 0.076 Uiso 1 1 calc R .
C42 C 0.457(3) 0.2275(10) 0.6508(15) 0.050(5) Uani 1 1 d . .
H42 H 0.3791 0.2473 0.6779 0.060 Uiso 1 1 calc R .
C43 C 0.443(3) 0.3075(9) 0.5079(17) 0.051(5) Uani 1 1 d . .
H43A H 0.5062 0.3390 0.5556 0.077 Uiso 1 1 calc GR .
H43B H 0.3258 0.3110 0.5024 0.077 Uiso 1 1 calc GR .
H43C H 0.4528 0.3093 0.4294 0.077 Uiso 1 1 calc GR .

loop_
_atom_site_aniso_label
_atom_site_aniso_U_11
_atom_site_aniso_U_22
_atom_site_aniso_U_33
_atom_site_aniso_U_23
_atom_site_aniso_U_13
_atom_site_aniso_U_12
Sn 0.0221(4) 0.0242(4) 0.0125(4) -0.0026(4) 0.0079(3) 0.0000(4)
Nb 0.0159(5) 0.0234(6) 0.0104(5) -0.0023(4) 0.0065(4) 0.0003(5)
P1 0.0201(16) 0.0267(18) 0.0169(15) -0.0026(13) 0.0103(13) -0.0041(14)
P2 0.0211(16) 0.0278(18) 0.0078(14) -0.0016(12) 0.0051(12) -0.0005(14)
P3 0.0129(15) 0.0290(18) 0.0091(14) -0.0002(13) 0.0030(12) 0.0015(13)
Si 0.0148(16) 0.0275(19) 0.0122(16) -0.0028(13) 0.0070(13) 0.0022(14)
O1 0.032(6) 0.081(10) 0.020(5) -0.010(6) 0.019(5) -0.013(6)
O2 0.050(8) 0.040(7) 0.029(6) 0.004(5) 0.010(6) 0.017(6)
C1 0.016(5) 0.022(5) 0.012(4) -0.003(4) 0.005(4) 0.000(4)
C2 0.009(5) 0.030(7) 0.012(6) -0.001(5) 0.005(4) 0.000(5)
C3 0.025(7) 0.030(7) 0.010(6) -0.002(5) -0.001(5) 0.004(6)
C4 0.039(9) 0.030(8) 0.013(6) -0.007(5) 0.008(6) -0.003(6)
C5 0.033(8) 0.023(7) 0.016(7) -0.001(5) 0.007(6) -0.001(6)
C6 0.009(5) 0.026(7) 0.016(6) -0.003(5) 0.003(5) -0.001(5)
C7 0.023(6) 0.020(7) 0.008(5) 0.000(4) 0.009(5) 0.002(5)
C8 0.014(6) 0.028(7) 0.020(6) -0.006(5) 0.004(5) -0.003(5)
C9 0.028(8) 0.039(8) 0.009(6) -0.003(5) 0.009(5) -0.005(6)
C10 0.032(6) 0.028(6) 0.014(5) 0.000(4) 0.011(4) 0.000(5)
C11 0.017(6) 0.043(8) 0.007(5) 0.000(5) 0.002(5) 0.004(6)
C12 0.017(5) 0.027(5) 0.010(4) 0.002(4) 0.005(4) 0.004(4)
C13 0.010(6) 0.042(10) 0.056(10) 0.006(9) -0.005(6) 0.001(7)
C14 0.062(12) 0.027(8) 0.021(7) -0.003(6) 0.016(8) -0.006(8)
C15 0.018(6) 0.041(9) 0.024(7) 0.008(6) 0.008(5) 0.003(6)
C16 0.029(7) 0.023(7) 0.013(6) -0.001(5) 0.014(5) 0.000(5)
C17 0.029(7) 0.023(7) 0.011(6) -0.002(5) 0.007(5) -0.004(6)
C18 0.034(8) 0.028(7) 0.034(8) 0.002(6) 0.025(7) -0.004(6)
C19 0.058(11) 0.016(6) 0.020(7) 0.005(5) 0.021(7) 0.005(7)
C20 0.041(9) 0.030(8) 0.011(6) -0.002(5) 0.004(6) 0.001(6)
C21 0.019(6) 0.023(7) 0.016(6) 0.000(5) 0.007(5) -0.001(5)
C22 0.021(7) 0.041(9) 0.024(8) -0.002(6) 0.000(6) -0.007(6)
C23 0.071(14) 0.043(10) 0.024(8) 0.007(7) 0.031(9) 0.008(9)
C24 0.023(7) 0.039(8) 0.011(6) -0.002(6) 0.004(5) -0.002(6)
C25 0.017(6) 0.035(8) 0.013(6) -0.004(5) 0.005(5) -0.003(5)
C26 0.023(7) 0.043(9) 0.040(8) -0.015(8) 0.020(6) -0.020(7)
C27 0.054(9) 0.042(8) 0.029(7) 0.007(8) 0.032(7) 0.006(10)
C28 0.010(5) 0.033(7) 0.008(5) -0.004(5) 0.004(4) 0.001(5)
C29 0.016(6) 0.037(8) 0.024(7) -0.003(6) 0.009(6) -0.007(6)
C30 0.017(7) 0.051(9) 0.010(6) -0.010(6) -0.002(5) 0.005(6)
C31 0.013(6) 0.033(7) 0.020(6) -0.001(5) 0.007(5) 0.002(5)
C32 0.019(7) 0.042(9) 0.016(6) 0.004(6) 0.002(5) 0.006(6)
C33 0.023(7) 0.047(9) 0.016(6) 0.001(6) 0.010(5) 0.004(6)
C34 0.028(8) 0.034(8) 0.026(7) -0.007(6) 0.011(6) 0.003(6)
C35 0.007(5) 0.035(6) 0.020(5) -0.005(4) 0.000(4) 0.000(4)
C36 0.031(7) 0.035(9) 0.020(6) -0.004(6) 0.015(6) 0.000(7)
C37 0.025(8) 0.056(10) 0.019(8) -0.006(7) 0.005(6) -0.013(7)
C38 0.027(8) 0.071(13) 0.032(9) -0.003(9) 0.010(7) -0.013(9)
C39 0.033(10) 0.082(17) 0.052(13) 0.001(12) 0.002(9) -0.005(10)
C40 0.080(18) 0.062(15) 0.044(13) 0.019(11) -0.015(12) -0.003(13)
C41 0.069(15) 0.085(17) 0.030(10) 0.013(10) 0.008(10) -0.028(13)
C42 0.047(11) 0.078(15) 0.023(8) -0.003(9) 0.007(8) -0.023(10)
C43 0.062(13) 0.055(12) 0.037(10) 0.004(9) 0.018(10) -0.006(10)

loop_
_atom_type_symbol
_atom_type_description
_atom_type_scat_dispersion_real
_atom_type_scat_dispersion_imag
_atom_type_scat_source
C C 0.0033 0.0016 'International Tables Vol C Tables 4.2.6.8 and 6.1.1.4'
H H 0.0000 0.0000 'International Tables Vol C Tables 4.2.6.8 and 6.1.1.4'
Nb Nb -2.0727 0.6215 'International Tables Vol C Tables 4.2.6.8 and 6.1.1.4'
O O 0.0106 0.0060 'International Tables Vol C Tables 4.2.6.8 and 6.1.1.4'
P P 0.1023 0.0942 'International Tables Vol C Tables 4.2.6.8 and 6.1.1.4'
Si Si 0.0817 0.0704 'International Tables Vol C Tables 4.2.6.8 and 6.1.1.4'
Sn Sn -0.6537 1.4246 'International Tables Vol C Tables 4.2.6.8 and 6.1.1.4'

loop_
_geom_angle_atom_site_label_1
_geom_angle_atom_site_label_2
_geom_angle_atom_site_label_3
_geom_angle
C1 Sn Nb 160.9(3)
Sn Nb P1 102.47(9)
Sn Nb P2 164.77(9)
Sn Nb P3 104.44(8)
P2 Nb P1 87.74(11)
P2 Nb P3 87.36(11)
P3 Nb P1 85.91(12)
C35 Nb Sn 86.0(4)
C35 Nb P1 170.7(4)
C35 Nb P2 84.7(4)
C35 Nb P3 88.4(4)
C35 Nb C36 90.9(5)
C36 Nb Sn 83.7(4)
C36 Nb P1 93.6(4)
C36 Nb P2 84.4(4)
C36 Nb P3 171.7(4)
C25 P1 Nb 116.3(5)
C26 P1 Nb 118.7(5)
C26 P1 C25 101.9(7)
C26 P1 C27 100.6(9)
C27 P1 Nb 114.2(5)
C27 P1 C25 102.6(7)
C28 P2 Nb 116.0(4)
C28 P2 C30 102.2(6)
C29 P2 Nb 115.7(5)
C29 P2 C28 100.7(7)
C29 P2 C30 101.8(7)
C30 P2 Nb 117.8(5)
C31 P3 Nb 116.6(4)
C32 P3 Nb 116.4(5)
C32 P3 C31 102.1(7)
C32 P3 C33 100.9(7)
C33 P3 Nb 117.0(5)
C33 P3 C31 101.3(6)
C25 Si C28 108.7(6)
C25 Si C31 110.2(6)
C28 Si C31 110.6(6)
C34 Si C25 111.5(7)
C34 Si C28 107.3(6)
C34 Si C31 108.5(7)
C2 C1 Sn 119.0(9)
C6 C1 Sn 121.8(9)
C6 C1 C2 118.8(11)
C1 C2 C7 117.3(11)
C3 C2 C1 118.1(12)
C3 C2 C7 124.5(11)
C2 C3 H3 118.8
C4 C3 C2 122.5(13)
C4 C3 H3 118.8
C3 C4 H4 120.1
C3 C4 C5 119.8(13)
C5 C4 H4 120.1
C4 C5 H5 120.5
C6 C5 C4 119.1(13)
C6 C5 H5 120.5
C1 C6 C5 121.7(12)
C1 C6 C16 117.0(11)
C5 C6 C16 121.3(12)
C8 C7 C2 119.5(12)
C12 C7 C2 120.2(11)
C12 C7 C8 120.1(12)
C7 C8 C13 120.8(13)
C9 C8 C7 118.1(14)
C9 C8 C13 121.0(14)
C8 C9 H9 118.5
C10 C9 C8 123.0(15)
C10 C9 H9 118.5
C9 C10 C11 117.7(14)
C9 C10 C14 121.5(15)
C11 C10 C14 120.8(14)
C10 C11 H11 118.7
C10 C11 C12 122.7(14)
C12 C11 H11 118.7
C7 C12 C15 120.8(12)
C11 C12 C7 118.3(13)
C11 C12 C15 120.8(12)
C8 C13 H13A 109.5
C8 C13 H13B 109.5
C8 C13 H13C 109.5
H13A C13 H13B 109.5
H13A C13 H13C 109.5
H13B C13 H13C 109.5
C10 C14 H14A 109.5
C10 C14 H14B 109.5
C10 C14 H14C 109.5
H14A C14 H14B 109.5
H14A C14 H14C 109.5
H14B C14 H14C 109.5
C12 C15 H15A 109.5
C12 C15 H15B 109.5
C12 C15 H15C 109.5
H15A C15 H15B 109.5
H15A C15 H15C 109.5
H15B C15 H15C 109.5
C17 C16 C6 118.2(12)
C21 C16 C6 120.9(12)
C21 C16 C17 120.7(11)
C16 C17 C22 123.6(12)
C18 C17 C16 117.4(13)
C18 C17 C22 119.0(13)
C17 C18 H18 118.5
C19 C18 C17 123.1(14)
C19 C18 H18 118.5
C18 C19 C20 118.1(13)
C18 C19 C23 121.3(16)
C20 C19 C23 120.5(15)
C19 C20 H20 119.2
C19 C20 C21 121.5(14)
C21 C20 H20 119.2
C16 C21 C20 119.1(13)
C16 C21 C24 121.5(12)
C20 C21 C24 119.3(12)
C17 C22 H22A 109.5
C17 C22 H22B 109.5
C17 C22 H22C 109.5
H22A C22 H22B 109.5
H22A C22 H22C 109.5
H22B C22 H22C 109.5
C19 C23 H23A 109.5
C19 C23 H23B 109.5
C19 C23 H23C 109.5
H23A C23 H23B 109.5
H23A C23 H23C 109.5
H23B C23 H23C 109.5
C21 C24 H24A 109.5
C21 C24 H24B 109.5
C21 C24 H24C 109.5
H24A C24 H24B 109.5
H24A C24 H24C 109.5
H24B C24 H24C 109.5
P1 C25 Si 115.6(7)
P1 C25 H25A 108.4
P1 C25 H25B 108.4
Si C25 H25A 108.4
Si C25 H25B 108.4
H25A C25 H25B 107.4
P1 C26 H26A 109.5
P1 C26 H26B 109.5
P1 C26 H26C 109.5
H26A C26 H26B 109.5
H26A C26 H26C 109.5
H26B C26 H26C 109.5
P1 C27 H27A 109.5
P1 C27 H27B 109.5
P1 C27 H27C 109.5
H27A C27 H27B 109.5
H27A C27 H27C 109.5
H27B C27 H27C 109.5
P2 C28 Si 116.0(6)
P2 C28 H28A 108.3
P2 C28 H28B 108.3
Si C28 H28A 108.3
Si C28 H28B 108.3
H28A C28 H28B 107.4
P2 C29 H29A 109.5
P2 C29 H29B 109.5
P2 C29 H29C 109.5
H29A C29 H29B 109.5
H29A C29 H29C 109.5
H29B C29 H29C 109.5
P2 C30 H30A 109.5
P2 C30 H30B 109.5
P2 C30 H30C 109.5
H30A C30 H30B 109.5
H30A C30 H30C 109.5
H30B C30 H30C 109.5
P3 C31 Si 114.6(8)
P3 C31 H31A 108.6
P3 C31 H31B 108.6
Si C31 H31A 108.6
Si C31 H31B 108.6
H31A C31 H31B 107.6
P3 C32 H32A 109.5
P3 C32 H32B 109.5
P3 C32 H32C 109.5
H32A C32 H32B 109.5
H32A C32 H32C 109.5
H32B C32 H32C 109.5
P3 C33 H33A 109.5
P3 C33 H33B 109.5
P3 C33 H33C 109.5
H33A C33 H33B 109.5
H33A C33 H33C 109.5
H33B C33 H33C 109.5
Si C34 H34A 109.5
Si C34 H34B 109.5
Si C34 H34C 109.5
H34A C34 H34B 109.5
H34A C34 H34C 109.5
H34B C34 H34C 109.5
O1 C35 Nb 175.8(12)
O2 C36 Nb 174.7(14)
C38 C37 C42 116.3(19)
C38 C37 C43 121.3(17)
C42 C37 C43 122.4(18)
C37 C38 H38 119.7
C39 C38 C37 120.6(19)
C39 C38 H38 119.7
C38 C39 H39 118.0
C40 C39 C38 124(2)
C40 C39 H39 118.0
C39 C40 H40 121.1
C39 C40 C41 118(2)
C41 C40 H40 121.1
C40 C41 H41 120.2
C42 C41 C40 120(2)
C42 C41 H41 120.2
C37 C42 H42 119.3
C41 C42 C37 121(2)
C41 C42 H42 119.3
C37 C43 H43A 109.5
C37 C43 H43B 109.5
C37 C43 H43C 109.5
H43A C43 H43B 109.5
H43A C43 H43C 109.5
H43B C43 H43C 109.5

loop_
_geom_bond_atom_site_label_1
_geom_bond_atom_site_label_2
_geom_bond_distance
Sn Nb 2.5329(13)
Sn C1 2.142(12)
Nb P1 2.606(4)
Nb P2 2.551(3)
Nb P3 2.586(4)
Nb C35 2.057(14)
Nb C36 2.071(16)
P1 C25 1.846(14)
P1 C26 1.823(14)
P1 C27 1.831(16)
P2 C28 1.832(12)
P2 C29 1.818(15)
P2 C30 1.833(14)
P3 C31 1.850(14)
P3 C32 1.828(16)
P3 C33 1.830(15)
Si C25 1.867(14)
Si C28 1.880(12)
Si C31 1.888(14)
Si C34 1.866(14)
O1 C35 1.168(18)
O2 C36 1.154(18)
C1 C2 1.446(17)
C1 C6 1.373(19)
C2 C3 1.383(18)
C2 C7 1.485(18)
C3 H3 0.9500
C3 C4 1.36(2)
C4 H4 0.9500
C4 C5 1.407(19)
C5 H5 0.9500
C5 C6 1.393(18)
C6 C16 1.512(17)
C7 C8 1.415(18)
C7 C12 1.412(18)
C8 C9 1.387(19)
C8 C13 1.50(2)
C9 H9 0.9500
C9 C10 1.38(2)
C10 C11 1.38(2)
C10 C14 1.51(2)
C11 H11 0.9500
C11 C12 1.39(2)
C12 C15 1.506(19)
C13 H13A 0.9800
C13 H13B 0.9800
C13 H13C 0.9800
C14 H14A 0.9800
C14 H14B 0.9800
C14 H14C 0.9800
C15 H15A 0.9800
C15 H15B 0.9800
C15 H15C 0.9800
C16 C17 1.41(2)
C16 C21 1.383(19)
C17 C18 1.400(19)
C17 C22 1.513(19)
C18 H18 0.9500
C18 C19 1.37(2)
C19 C20 1.38(2)
C19 C23 1.511(19)
C20 H20 0.9500
C20 C21 1.403(19)
C21 C24 1.500(19)
C22 H22A 0.9800
C22 H22B 0.9800
C22 H22C 0.9800
C23 H23A 0.9800
C23 H23B 0.9800
C23 H23C 0.9800
C24 H24A 0.9800
C24 H24B 0.9800
C24 H24C 0.9800
C25 H25A 0.9900
C25 H25B 0.9900
C26 H26A 0.9800
C26 H26B 0.9800
C26 H26C 0.9800
C27 H27A 0.9800
C27 H27B 0.9800
C27 H27C 0.9800
C28 H28A 0.9900
C28 H28B 0.9900
C29 H29A 0.9800
C29 H29B 0.9800
C29 H29C 0.9800
C30 H30A 0.9800
C30 H30B 0.9800
C30 H30C 0.9800
C31 H31A 0.9900
C31 H31B 0.9900
C32 H32A 0.9800
C32 H32B 0.9800
C32 H32C 0.9800
C33 H33A 0.9800
C33 H33B 0.9800
C33 H33C 0.9800
C34 H34A 0.9800
C34 H34B 0.9800
C34 H34C 0.9800
C37 C38 1.39(3)
C37 C42 1.40(2)
C37 C43 1.47(3)
C38 H38 0.9500
C38 C39 1.35(3)
C39 H39 0.9500
C39 C40 1.31(3)
C40 H40 0.9500
C40 C41 1.41(4)
C41 H41 0.9500
C41 C42 1.37(3)
C42 H42 0.9500
C43 H43A 0.9800
C43 H43B 0.9800
C43 H43C 0.9800

loop_
_geom_torsion_atom_site_label_1
_geom_torsion_atom_site_label_2
_geom_torsion_atom_site_label_3
_geom_torsion_atom_site_label_4
_geom_torsion
Sn C1 C2 C3 173.4(10)
Sn C1 C2 C7 -8.8(15)
Sn C1 C6 C5 -174.9(10)
Sn C1 C6 C16 6.6(16)
Nb P1 C25 Si 23.9(9)
Nb P2 C28 Si 29.2(9)
Nb P3 C31 Si 26.9(9)
C1 C2 C3 C4 1(2)
C1 C2 C7 C8 -87.2(15)
C1 C2 C7 C12 87.8(14)
C1 C6 C16 C17 -91.5(15)
C1 C6 C16 C21 84.8(16)
C2 C1 C6 C5 -2.4(19)
C2 C1 C6 C16 179.1(11)
C2 C3 C4 C5 -1(2)
C2 C7 C8 C9 173.0(12)
C2 C7 C8 C13 -6(2)
C2 C7 C12 C11 -172.3(11)
C2 C7 C12 C15 4.1(18)
C3 C2 C7 C8 90.5(16)
C3 C2 C7 C12 -94.5(16)
C3 C4 C5 C6 -1(2)
C4 C5 C6 C1 3(2)
C4 C5 C6 C16 -178.8(13)
C5 C6 C16 C17 90.0(16)
C5 C6 C16 C21 -93.7(16)
C6 C1 C2 C3 0.6(18)
C6 C1 C2 C7 178.5(11)
C6 C16 C17 C18 177.4(12)
C6 C16 C17 C22 0(2)
C6 C16 C21 C20 -177.6(12)
C6 C16 C21 C24 1(2)
C7 C2 C3 C4 -176.9(14)
C7 C8 C9 C10 0(2)
C8 C7 C12 C11 2.7(18)
C8 C7 C12 C15 179.1(12)
C8 C9 C10 C11 1(2)
C8 C9 C10 C14 -176.8(13)
C9 C10 C11 C12 0(2)
C10 C11 C12 C7 -2(2)
C10 C11 C12 C15 -178.0(12)
C12 C7 C8 C9 -2.1(19)
C12 C7 C8 C13 179.3(13)
C13 C8 C9 C10 178.9(14)
C14 C10 C11 C12 177.6(13)
C16 C17 C18 C19 0(2)
C17 C16 C21 C20 -1(2)
C17 C16 C21 C24 177.6(13)
C17 C18 C19 C20 -1(2)
C17 C18 C19 C23 -179.4(14)
C18 C19 C20 C21 1(2)
C19 C20 C21 C16 0(2)
C19 C20 C21 C24 -178.6(13)
C21 C16 C17 C18 1(2)
C21 C16 C17 C22 -176.4(13)
C22 C17 C18 C19 177.9(14)
C23 C19 C20 C21 179.0(14)
C25 Si C28 P2 -79.0(9)
C25 Si C31 P3 45.3(9)
C26 P1 C25 Si 154.6(8)
C27 P1 C25 Si -101.5(9)
C28 Si C25 P1 45.4(9)
C28 Si C31 P3 -74.9(9)
C29 P2 C28 Si -96.5(8)
C30 P2 C28 Si 158.7(8)
C31 Si C25 P1 -75.9(9)
C31 Si C28 P2 42.1(10)
C32 P3 C31 Si 154.9(7)
C33 P3 C31 Si -101.2(8)
C34 Si C25 P1 163.5(7)
C34 Si C28 P2 160.3(8)
C34 Si C31 P3 167.7(7)
C37 C38 C39 C40 -5(3)
C38 C37 C42 C41 -4(3)
C38 C39 C40 C41 3(4)
C39 C40 C41 C42 -2(3)
C40 C41 C42 C37 2(3)
C42 C37 C38 C39 5(3)
C43 C37 C38 C39 -177.5(18)
C43 C37 C42 C41 178.9(18)
